data_1539976
loop_
_publ_author_name
'Yamnova, N.A.'
'Danian, Y.'
'Zubkova, N.V.'
'Dimitrova, O.V.'
'Egorov-Tismenko, Yu.K.'
'Kantor, A.P.'
'Ming Xiong'

_publ_section_title
;
 Crystal structure of new synthetic calcium pentaborate Ca (B5 O8 (O H))
 H2 O and its relation to pentaborates with similar boron-oxygen radicals
;
_journal_name_full Kristallografiya
_journal_page_first 608
_journal_page_last 613
_journal_volume 48
_journal_year 2003
_chemical_formula_sum 'B5 Ca H3 O10'
_chemical_name_systematic 'Ca (B5 O8 (O H)) (H2 O)'
_space_group_IT_number 14
_symmetry_space_group_name_Hall '-P 2ybc'
_symmetry_space_group_name_H-M 'P 1 21/c 1'
_cell_angle_alpha 90
_cell_angle_beta 119.207
_cell_angle_gamma 90
_cell_formula_units_Z 4
_cell_length_a 6.5303
_cell_length_b 19.613
_cell_length_c 6.5303
_cell_volume 730.056
_citation_journal_id_ASTM KRISAJ
_cod_data_source_file Yamnova_KRISAJ_2003_463.cif
_cod_data_source_block H3B5Ca1O10
_cod_original_formula_sum 'H3 B5 Ca1 O10'
_cod_database_code 1539976

loop_
_symmetry_equiv_pos_as_xyz
x,y,z
-x,y+1/2,-z+1/2
-x,-y,-z
x,-y-1/2,z-1/2

loop_
_atom_site_label
_atom_site_type_symbol
_atom_site_fract_x
_atom_site_fract_y
_atom_site_fract_z
_atom_site_occupancy
_atom_site_U_iso_or_equiv
B2 B+3 0.688 0.8282 0.973 1 0.0
O9 O-2 0.796 0.0732 0.412 1 0.0
O7 O-2 0.1092 0.9172 0.0309 1 0.0
B3 B+3 0.513 0.8398 0.2424 1 0.0
B4 B+3 0.776 0.8164 0.6633 1 0.0
O8 O-2 0.5248 0.9133 0.2729 1 0.0
H3 H+1 0.67 0.047 0.39 1 0.0
O3 O-2 0.6104 0.8279 0.7318 1 0.0
H1 H+1 0.19 0.033 0.08 1 0.0
O5 O-2 0.5016 0.8211 0.017 1 0.0
Ca1 Ca+2 0.1815 0.80677 0.5507 1 0.0
B1 B+3 0.088 0.8449 0.06 1 0.0
O4 O-2 0.0078 0.8087 0.8285 1 0.0
O1 O-2 0.298 0.8117 0.2336 1 0.0
H2 H+1 0.89 0.052 0.43 1 0.0
B5 B+3 0.324 0.9491 0.155 1 0.0
O10 O-2 0.3349 0.0188 0.1608 1 0.0
O2 O-2 0.7261 0.8097 0.4382 1 0.0
O6 O-2 0.9086 0.8343 0.1317 1 0.0
